data_4131980
loop_
_publ_author_name
'Karak, Suvendu'
'Kumar, Sushil'
'Pachfule, Pradip'
'Banerjee, Rahul'

_publ_section_title
;
 Porosity Prediction through Hydrogen Bonding in Covalent Organic
 Frameworks.
;
_journal_issue 15
_journal_name_full 'Journal of the American Chemical Society'
_journal_page_first 5138
_journal_page_last 5145
_journal_paper_doi 10.1021/jacs.7b13558
_journal_volume 140
_journal_year 2018
_chemical_formula_moiety 'C6 H4 N O5 S, 0.5(C8 H14 N2)'
_chemical_formula_sum 'C10 H11 N2 O5 S'
_chemical_formula_weight 271.27
_space_group_crystal_system monoclinic
_space_group_IT_number 15
_space_group_name_Hall '-I 2ya'
_space_group_name_H-M_alt 'I 1 2/a 1'
_atom_sites_solution_hydrogens mixed
_audit_creation_method SHELXL-2016/4
_cell_angle_alpha 90
_cell_angle_beta 112.723(8)
_cell_angle_gamma 90
_cell_formula_units_Z 8
_cell_length_a 17.8840(12)
_cell_length_b 6.7120(4)
_cell_length_c 19.8456(14)
_cell_measurement_reflns_used 1925
_cell_measurement_temperature 293(2)
_cell_measurement_theta_max 25.00
_cell_measurement_theta_min 3.30
_cell_volume 2197.3(3)
_computing_structure_refinement 'SHELXL-2016/4 (Sheldrick, 2016)'
_diffrn_ambient_temperature 293(2)
_diffrn_measured_fraction_theta_full 0.998
_diffrn_measured_fraction_theta_max 0.998
_diffrn_measurement_device_type 'Supernova (Mo) X-ray source'
_diffrn_measurement_method '\w scans'
_diffrn_radiation_type MoK\a
_diffrn_radiation_wavelength 0.71073
_diffrn_reflns_av_R_equivalents 0.0202
_diffrn_reflns_av_unetI/netI 0.0274
_diffrn_reflns_Laue_measured_fraction_full 0.998
_diffrn_reflns_Laue_measured_fraction_max 0.998
_diffrn_reflns_limit_h_max 21
_diffrn_reflns_limit_h_min -15
_diffrn_reflns_limit_k_max 7
_diffrn_reflns_limit_k_min -7
_diffrn_reflns_limit_l_max 23
_diffrn_reflns_limit_l_min -22
_diffrn_reflns_number 3792
_diffrn_reflns_point_group_measured_fraction_full 0.998
_diffrn_reflns_point_group_measured_fraction_max 0.998
_diffrn_reflns_theta_full 24.997
_diffrn_reflns_theta_max 24.997
_diffrn_reflns_theta_min 3.233
_diffrn_source 'fine focus sealed tube'
_exptl_absorpt_coefficient_mu 0.311
_exptl_absorpt_correction_T_max 0.943
_exptl_absorpt_correction_T_min 0.931
_exptl_absorpt_correction_type multi-scan
_exptl_absorpt_process_details crysalispro
_exptl_crystal_colour colorless
_exptl_crystal_density_diffrn 1.640
_exptl_crystal_description block
_exptl_crystal_F_000 1128
_exptl_crystal_size_max 0.230
_exptl_crystal_size_mid 0.200
_exptl_crystal_size_min 0.190
_refine_diff_density_max 0.286
_refine_diff_density_min -0.391
_refine_diff_density_rms 0.049
_refine_ls_extinction_coef 0.0027(3)
_refine_ls_extinction_expression Fc^*^=kFc[1+0.001xFc^2^\l^3^/sin(2\q)]^-1/4^
_refine_ls_extinction_method 'SHELXL-2016/4 (Sheldrick 2016)'
_refine_ls_goodness_of_fit_ref 1.083
_refine_ls_hydrogen_treatment mixed
_refine_ls_matrix_type full
_refine_ls_number_parameters 192
_refine_ls_number_reflns 1925
_refine_ls_number_restraints 0
_refine_ls_restrained_S_all 1.083
_refine_ls_R_factor_all 0.0357
_refine_ls_R_factor_gt 0.0335
_refine_ls_shift/su_max 0.000
_refine_ls_shift/su_mean 0.000
_refine_ls_structure_factor_coef Fsqd
_refine_ls_weighting_details 'w=1/[\s^2^(Fo^2^)+(0.0393P)^2^+2.9913P] where P=(Fo^2^+2Fc^2^)/3'
_refine_ls_weighting_scheme calc
_refine_ls_wR_factor_gt 0.0900
_refine_ls_wR_factor_ref 0.0917
_reflns_Friedel_coverage 0.000
_reflns_number_gt 1792
_reflns_number_total 1925
_reflns_threshold_expression 'I > 2\s(I)'
_cod_data_source_file ja7b13558_si_005.cif
_cod_data_source_block NBSA-Pa-2
_cod_original_sg_symbol_H-M 'I 2/a'
_cod_database_code 4131980
_shelx_shelxl_version_number 2016/4
_shelx_space_group_comment
;
The symmetry employed for this shelxl refinement is uniquely defined
by the following loop, which should always be used as a source of
symmetry information in preference to the above space-group names.
They are only intended as comments.
;
_shelx_estimated_absorpt_t_min 0.932
_shelx_estimated_absorpt_t_max 0.943

loop_
_space_group_symop_operation_xyz
'x, y, z'
'-x+1/2, y, -z'
'x+1/2, y+1/2, z+1/2'
'-x+1, y+1/2, -z+1/2'
'-x, -y, -z'
'x-1/2, -y, z'
'-x+1/2, -y+1/2, -z+1/2'
'x, -y+1/2, z+1/2'

loop_
_atom_site_label
_atom_site_type_symbol
_atom_site_fract_x
_atom_site_fract_y
_atom_site_fract_z
_atom_site_U_iso_or_equiv
_atom_site_adp_type
_atom_site_occupancy
_atom_site_site_symmetry_order
_atom_site_calc_flag
_atom_site_refinement_flags_posn
_atom_site_refinement_flags_adp
C1 C 0.40990(11) 0.2174(3) 0.26915(10) 0.0216(4) Uani 1 1 d . .
C2 C 0.47624(11) 0.1555(3) 0.25518(10) 0.0257(4) Uani 1 1 d . .
H2 H 0.521897 0.105808 0.292826 0.031 Uiso 1 1 calc R U
C3 C 0.47444(12) 0.1677(3) 0.18526(11) 0.0279(4) Uani 1 1 d . .
H3 H 0.518508 0.126425 0.174923 0.034 Uiso 1 1 calc R U
C4 C 0.40581(12) 0.2426(3) 0.13108(10) 0.0254(4) Uani 1 1 d . .
C5 C 0.33937(12) 0.3058(3) 0.14383(11) 0.0283(5) Uani 1 1 d . .
H5 H 0.293815 0.355500 0.106062 0.034 Uiso 1 1 calc R U
C6 C 0.34201(12) 0.2938(3) 0.21370(10) 0.0269(4) Uani 1 1 d . .
H6 H 0.298064 0.337105 0.223852 0.032 Uiso 1 1 calc R U
C7 C 0.32692(11) 0.7002(3) 0.55207(11) 0.0227(4) Uani 1 1 d . .
C8 C 0.31371(11) 0.7031(3) 0.47903(10) 0.0212(4) Uani 1 1 d . .
C9 C 0.23663(11) 0.6983(3) 0.42451(10) 0.0221(4) Uani 1 1 d . .
C10 C 0.22163(13) 0.6941(3) 0.34483(11) 0.0290(5) Uani 1 1 d . .
N1 N 0.40396(11) 0.2540(3) 0.05679(9) 0.0330(4) Uani 1 1 d . .
N2 N 0.38388(10) 0.7152(3) 0.45844(10) 0.0236(4) Uani 1 1 d . .
O1 O 0.34837(12) 0.3419(3) 0.01106(9) 0.0559(5) Uani 1 1 d . .
O2 O 0.45800(10) 0.1711(3) 0.04451(9) 0.0467(5) Uani 1 1 d . .
O3 O 0.37704(10) 0.3840(2) 0.36966(8) 0.0405(4) Uani 1 1 d . .
O4 O 0.35877(9) 0.0306(2) 0.35531(8) 0.0382(4) Uani 1 1 d . .
O5 O 0.49327(8) 0.1648(3) 0.40666(7) 0.0371(4) Uani 1 1 d . .
S7 S 0.41012(3) 0.19796(7) 0.35858(2) 0.02156(18) Uani 1 1 d . .
H2A H 0.3898(14) 0.608(4) 0.4374(13) 0.039(7) Uiso 1 1 d . .
H2B H 0.4303(16) 0.734(4) 0.4964(15) 0.042(7) Uiso 1 1 d . .
H2C H 0.3783(14) 0.817(4) 0.4268(14) 0.042(7) Uiso 1 1 d . .
H7 H 0.3769(13) 0.704(3) 0.5850(12) 0.024(5) Uiso 1 1 d . .
H10A H 0.2448(16) 0.579(4) 0.3331(14) 0.057(8) Uiso 1 1 d . .
H10B H 0.1658(19) 0.692(4) 0.3165(16) 0.058(8) Uiso 1 1 d . .
H10C H 0.2404(16) 0.810(4) 0.3300(15) 0.053(8) Uiso 1 1 d . .

loop_
_atom_site_aniso_label
_atom_site_aniso_U_11
_atom_site_aniso_U_22
_atom_site_aniso_U_33
_atom_site_aniso_U_23
_atom_site_aniso_U_13
_atom_site_aniso_U_12
C1 0.0249(9) 0.0193(9) 0.0209(9) -0.0015(7) 0.0091(7) -0.0030(7)
C2 0.0251(10) 0.0258(10) 0.0245(10) 0.0011(8) 0.0077(8) 0.0043(8)
C3 0.0303(10) 0.0279(11) 0.0303(11) -0.0005(8) 0.0168(9) 0.0043(8)
C4 0.0348(11) 0.0229(10) 0.0204(10) -0.0008(7) 0.0126(8) -0.0018(8)
C5 0.0280(10) 0.0304(11) 0.0234(10) 0.0037(8) 0.0065(8) 0.0035(8)
C6 0.0238(10) 0.0328(11) 0.0249(10) 0.0011(8) 0.0101(8) 0.0021(8)
C7 0.0187(9) 0.0232(10) 0.0243(10) -0.0001(7) 0.0061(8) 0.0003(7)
C8 0.0202(9) 0.0184(9) 0.0271(10) -0.0006(7) 0.0116(8) 0.0001(7)
C9 0.0245(9) 0.0190(9) 0.0232(10) -0.0012(7) 0.0095(8) -0.0011(7)
C10 0.0281(11) 0.0358(12) 0.0237(11) -0.0021(9) 0.0106(9) -0.0016(9)
N1 0.0440(11) 0.0333(10) 0.0243(9) 0.0002(7) 0.0160(8) -0.0007(8)
N2 0.0207(8) 0.0283(10) 0.0241(9) -0.0012(8) 0.0111(7) -0.0001(7)
O1 0.0691(12) 0.0707(13) 0.0264(9) 0.0139(8) 0.0167(8) 0.0242(10)
O2 0.0495(10) 0.0649(12) 0.0359(9) -0.0023(8) 0.0278(8) 0.0060(9)
O3 0.0572(10) 0.0369(9) 0.0303(8) -0.0025(7) 0.0202(7) 0.0135(8)
O4 0.0424(8) 0.0413(9) 0.0294(8) 0.0038(6) 0.0124(6) -0.0164(7)
O5 0.0250(7) 0.0609(11) 0.0211(7) -0.0015(7) 0.0043(6) 0.0017(7)
S7 0.0222(3) 0.0251(3) 0.0174(3) -0.00021(17) 0.00770(19) -0.00118(18)

loop_
_atom_type_symbol
_atom_type_description
_atom_type_scat_dispersion_real
_atom_type_scat_dispersion_imag
_atom_type_scat_source
C C 0.0033 0.0016 'International Tables Vol C Tables 4.2.6.8 and 6.1.1.4'
H H 0.0000 0.0000 'International Tables Vol C Tables 4.2.6.8 and 6.1.1.4'
N N 0.0061 0.0033 'International Tables Vol C Tables 4.2.6.8 and 6.1.1.4'
O O 0.0106 0.0060 'International Tables Vol C Tables 4.2.6.8 and 6.1.1.4'
S S 0.1246 0.1234 'International Tables Vol C Tables 4.2.6.8 and 6.1.1.4'

loop_
_geom_angle_atom_site_label_1
_geom_angle_atom_site_label_2
_geom_angle_atom_site_label_3
_geom_angle
_geom_angle_site_symmetry_1
_geom_angle_site_symmetry_3
C2 C1 C6 120.61(17) . .
C2 C1 S7 120.46(14) . .
C6 C1 S7 118.93(14) . .
C3 C2 C1 119.74(17) . .
C4 C3 C2 118.37(18) . .
C5 C4 C3 122.85(18) . .
C5 C4 N1 118.98(17) . .
C3 C4 N1 118.18(17) . .
C6 C5 C4 118.26(18) . .
C5 C6 C1 120.17(18) . .
C8 C7 C9 121.65(17) . 2_556
C7 C8 C9 122.46(17) . .
C7 C8 N2 118.55(17) . .
C9 C8 N2 118.98(17) . .
C7 C9 C8 115.83(17) 2_556 .
C7 C9 C10 121.26(17) 2_556 .
C8 C9 C10 122.90(17) . .
O1 N1 O2 123.93(18) . .
O1 N1 C4 118.26(18) . .
O2 N1 C4 117.80(17) . .
O3 S7 O4 113.16(10) . .
O3 S7 O5 114.47(10) . .
O4 S7 O5 112.81(9) . .
O3 S7 C1 104.31(9) . .
O4 S7 C1 104.91(8) . .
O5 S7 C1 106.02(9) . .

loop_
_geom_bond_atom_site_label_1
_geom_bond_atom_site_label_2
_geom_bond_distance
_geom_bond_site_symmetry_2
C1 C2 1.382(3) .
C1 C6 1.384(3) .
C1 S7 1.7781(19) .
C2 C3 1.378(3) .
C3 C4 1.377(3) .
C4 C5 1.374(3) .
C4 N1 1.464(2) .
C5 C6 1.372(3) .
C7 C8 1.376(3) .
C7 C9 1.384(3) 2_556
C8 C9 1.386(3) .
C8 N2 1.465(2) .
C9 C7 1.384(3) 2_556
C9 C10 1.498(3) .
N1 O1 1.210(2) .
N1 O2 1.219(2) .
O3 S7 1.4346(15) .
O4 S7 1.4364(15) .
O5 S7 1.4405(14) .

loop_
_geom_torsion_atom_site_label_1
_geom_torsion_atom_site_label_2
_geom_torsion_atom_site_label_3
_geom_torsion_atom_site_label_4
_geom_torsion
_geom_torsion_site_symmetry_1
_geom_torsion_site_symmetry_4
C6 C1 C2 C3 -0.8(3) . .
S7 C1 C2 C3 178.66(15) . .
C1 C2 C3 C4 0.2(3) . .
C2 C3 C4 C5 0.2(3) . .
C2 C3 C4 N1 -179.58(17) . .
C3 C4 C5 C6 0.1(3) . .
N1 C4 C5 C6 179.88(18) . .
C4 C5 C6 C1 -0.7(3) . .
C2 C1 C6 C5 1.1(3) . .
S7 C1 C6 C5 -178.36(15) . .
C9 C7 C8 C9 -2.0(3) 2_556 .
C9 C7 C8 N2 176.95(17) 2_556 .
C7 C8 C9 C7 3.1(2) . 2_556
N2 C8 C9 C7 -175.88(17) . 2_556
C7 C8 C9 C10 -177.77(18) . .
N2 C8 C9 C10 3.3(3) . .
C5 C4 N1 O1 9.3(3) . .
C3 C4 N1 O1 -171.0(2) . .
C5 C4 N1 O2 -169.50(19) . .
C3 C4 N1 O2 10.3(3) . .
C2 C1 S7 O3 136.29(16) . .
C6 C1 S7 O3 -44.27(18) . .
C2 C1 S7 O4 -104.51(17) . .
C6 C1 S7 O4 74.93(17) . .
C2 C1 S7 O5 15.09(18) . .
C6 C1 S7 O5 -165.47(16) . .
